data_1561922
loop_
_publ_author_name
'Niu, Qing-Jun'
'Zheng, Yue-Qing'
'Zhou, Lin-Xia'
'Zhu, Hong-Lin'

_publ_section_title
;
 Two novel metal--organic coordination polymers based on diphosphonate and
 oxalate: Synthesis, structures and properties
;
_journal_name_full 'Journal of Solid State Chemistry'
_journal_page_first 212
_journal_page_last 218
_journal_paper_doi 10.1016/j.jssc.2015.03.036
_journal_volume 227
_journal_year 2015
_chemical_formula_moiety 'C6 H9 Cd2 N2 O10 P2'
_chemical_formula_sum 'C6 H9 Cd2 N2 O10 P2'
_chemical_formula_weight 555.91
_space_group_IT_number 15
_space_group_name_Hall '-C 2yc'
_space_group_name_H-M_alt 'C 1 2/c 1'
_symmetry_cell_setting monoclinic
_symmetry_space_group_name_Hall '-C 2yc'
_symmetry_space_group_name_H-M 'C 1 2/c 1'
_atom_sites_solution_hydrogens geom
_atom_sites_solution_primary direct
_atom_sites_solution_secondary difmap
_cell_angle_alpha 90.00
_cell_angle_beta 92.45(3)
_cell_angle_gamma 90.00
_cell_formula_units_Z 8
_cell_length_a 18.122(4)
_cell_length_b 8.9119(18)
_cell_length_c 15.697(3)
_cell_measurement_reflns_used 12091
_cell_measurement_temperature 293(2)
_cell_measurement_theta_max 27.46
_cell_measurement_theta_min 3.36
_cell_volume 2532.8(9)
_computing_cell_refinement rapid-auto
_computing_data_collection 'rapid-auto (rigaku, 1998)'
_computing_data_reduction 'crystalstructure (rigaku/msc, 2004)'
_computing_molecular_graphics 'ortepll (Johnson, 1976)'
_computing_publication_material shelxl-97
_computing_structure_refinement 'SHELXL-97 (Sheldrick, 1997)'
_computing_structure_solution 'SHELXS-97 (Sheldrick, 1990)'
_diffrn_ambient_temperature 293(2)
_diffrn_detector_area_resol_mean 0
_diffrn_measured_fraction_theta_full 0.998
_diffrn_measured_fraction_theta_max 0.998
_diffrn_measurement_device_type 'rigaku r-axis rapid'
_diffrn_measurement_method '\w scan'
_diffrn_radiation_monochromator graphite
_diffrn_radiation_source 'fine-focus sealed tube'
_diffrn_radiation_type MoK\a
_diffrn_radiation_wavelength 0.71073
_diffrn_reflns_av_R_equivalents 0.0593
_diffrn_reflns_av_sigmaI/netI 0.0503
_diffrn_reflns_limit_h_max 23
_diffrn_reflns_limit_h_min -23
_diffrn_reflns_limit_k_max 11
_diffrn_reflns_limit_k_min -11
_diffrn_reflns_limit_l_max 19
_diffrn_reflns_limit_l_min -20
_diffrn_reflns_number 12091
_diffrn_reflns_theta_full 27.46
_diffrn_reflns_theta_max 27.46
_diffrn_reflns_theta_min 3.36
_diffrn_standards_decay_% 0
_diffrn_standards_interval_count image
_diffrn_standards_interval_time 0
_diffrn_standards_number 0
_exptl_absorpt_coefficient_mu 3.670
_exptl_absorpt_correction_T_max 0.581
_exptl_absorpt_correction_T_min 0.367
_exptl_absorpt_correction_type empirical
_exptl_absorpt_process_details ABSCOR(Higashi,1995)
_exptl_crystal_colour colorless
_exptl_crystal_density_diffrn 2.916
_exptl_crystal_density_method 'not measured'
_exptl_crystal_description block
_exptl_crystal_F_000 2120.0
_exptl_crystal_size_max 0.284
_exptl_crystal_size_mid 0.241
_exptl_crystal_size_min 0.148
_refine_diff_density_max 1.229
_refine_diff_density_min -1.569
_refine_diff_density_rms 0.213
_refine_ls_extinction_method none
_refine_ls_goodness_of_fit_ref 0.745
_refine_ls_hydrogen_treatment mixed
_refine_ls_matrix_type full
_refine_ls_number_parameters 208
_refine_ls_number_reflns 2898
_refine_ls_number_restraints 1
_refine_ls_restrained_S_all 0.745
_refine_ls_R_factor_all 0.0461
_refine_ls_R_factor_gt 0.0340
_refine_ls_shift/su_max 0.001
_refine_ls_shift/su_mean 0.000
_refine_ls_structure_factor_coef Fsqd
_refine_ls_weighting_details 'calc w=1/[\s^2^(Fo^2^)+(0.0836P)^2^+52.6035P] where P=(Fo^2^+2Fc^2^)/3'
_refine_ls_weighting_scheme calc
_refine_ls_wR_factor_gt 0.0844
_refine_ls_wR_factor_ref 0.1090
_reflns_number_gt 2356
_reflns_number_total 2902
_reflns_threshold_expression >2sigma(I)
_cod_data_source_file JSSC-2015-227-212.CIF
_cod_data_source_block 2
_cod_depositor_comments
;
The following automatic conversions were performed:

data item '_symmetry_cell_setting' value 'Monoclinic' was changed to
'monoclinic' in accordance with the built-in table derived from the
CIF Core dictionary named 'cif_core.dic' version 2.4.5 last updated
on 2014-11-21.

Automatic conversion script
Id: cif_fix_values 8369 2020-08-20 11:38:08Z andrius 
;
_cod_original_sg_symbol_H-M 'C 2/c'
_cod_database_code 1561922

loop_
_symmetry_equiv_pos_as_xyz
'x, y, z'
'-x, y, -z+1/2'
'x+1/2, y+1/2, z'
'-x+1/2, y+1/2, -z+1/2'
'-x, -y, -z'
'x, -y, z-1/2'
'-x+1/2, -y+1/2, -z'
'x+1/2, -y+1/2, z-1/2'

loop_
_atom_site_label
_atom_site_type_symbol
_atom_site_fract_x
_atom_site_fract_y
_atom_site_fract_z
_atom_site_U_iso_or_equiv
_atom_site_adp_type
_atom_site_occupancy
_atom_site_symmetry_multiplicity
_atom_site_calc_flag
_atom_site_refinement_flags
_atom_site_disorder_assembly
_atom_site_disorder_group
Cd1 Cd 0.35475(2) 0.15812(4) 0.53858(2) 0.01691(14) Uani 1 1 d . . .
Cd2 Cd 0.19037(2) -0.35077(4) 0.61339(2) 0.01539(13) Uani 1 1 d . . .
O1 O 0.3573(2) 0.0350(4) 0.6616(2) 0.0209(8) Uani 1 1 d . . .
P1 P 0.28691(8) -0.03933(14) 0.69146(8) 0.0141(3) Uani 1 1 d . . .
O2 O 0.2792(2) -0.2014(4) 0.6645(2) 0.0207(8) Uani 1 1 d . . .
O3 O 0.2812(2) -0.0268(4) 0.7877(2) 0.0202(8) Uani 1 1 d . . .
O4 O 0.2639(2) -0.0026(4) 0.4894(2) 0.0166(7) Uani 1 1 d . . .
P2 P 0.18869(8) -0.00396(14) 0.52939(8) 0.0135(3) Uani 1 1 d . . .
O5 O 0.1532(2) -0.1558(4) 0.5333(2) 0.0176(8) Uani 1 1 d . . .
O6 O 0.1344(2) 0.1047(4) 0.4842(2) 0.0181(8) Uani 1 1 d . . .
C1 C 0.2094(3) 0.0697(5) 0.6384(3) 0.0140(10) Uani 1 1 d . . .
O7 O 0.2315(2) 0.2205(4) 0.6180(3) 0.0223(9) Uani 1 1 d . . .
H7 H 0.234(4) 0.283(9) 0.651(5) 0.027 Uiso 1 1 d . . .
C2 C 0.1454(3) 0.0614(6) 0.6984(3) 0.0177(11) Uani 1 1 d . . .
H2A H 0.1418 -0.0410 0.7189 0.021 Uiso 1 1 calc R . .
H2B H 0.1572 0.1246 0.7474 0.021 Uiso 1 1 calc R . .
N1 N 0.0723(3) 0.1065(6) 0.6618(3) 0.0208(10) Uani 1 1 d . . .
C3 C 0.0239(4) 0.0100(9) 0.6244(4) 0.0375(16) Uani 1 1 d . . .
H3A H 0.0316 -0.0921 0.6162 0.045 Uiso 1 1 calc R . .
N2 N -0.0358(3) 0.0841(9) 0.6017(4) 0.0434(15) Uani 1 1 d U . .
H2C H -0.0745 0.0455 0.5769 0.052 Uiso 1 1 calc R . .
C4 C -0.0278(4) 0.2319(10) 0.6231(4) 0.0416(18) Uani 1 1 d U . .
H4A H -0.0621 0.3083 0.6131 0.050 Uiso 1 1 calc R . .
C5 C 0.0405(4) 0.2445(8) 0.6621(4) 0.0326(15) Uani 1 1 d . . .
H5A H 0.0616 0.3317 0.6849 0.039 Uiso 1 1 calc R . .
O8 O 0.4116(2) -0.0132(4) 0.4520(2) 0.0200(8) Uani 1 1 d . . .
C6 C 0.4781(3) -0.0468(6) 0.4647(3) 0.0195(11) Uani 1 1 d . . .
O9 O 0.4873(2) 0.1444(4) 0.5739(3) 0.0234(9) Uani 1 1 d . . .
O10 O 0.0929(3) -0.2904(6) 0.7092(3) 0.0317(10) Uani 1 1 d . . .
H10A H 0.055(5) -0.312(9) 0.683(5) 0.038 Uiso 1 1 d . . .
H10B H 0.104(5) -0.332(9) 0.750(6) 0.038 Uiso 1 1 d . . .

loop_
_atom_site_aniso_label
_atom_site_aniso_U_11
_atom_site_aniso_U_22
_atom_site_aniso_U_33
_atom_site_aniso_U_23
_atom_site_aniso_U_13
_atom_site_aniso_U_12
Cd1 0.0190(2) 0.0125(2) 0.0193(2) 0.00034(13) 0.00135(16) -0.00154(13)
Cd2 0.0212(2) 0.0121(2) 0.0127(2) -0.00029(13) -0.00162(15) -0.00031(13)
O1 0.020(2) 0.026(2) 0.0168(18) 0.0039(15) 0.0015(15) -0.0037(16)
P1 0.0175(7) 0.0139(6) 0.0107(6) -0.0002(5) -0.0018(5) -0.0008(5)
O2 0.022(2) 0.0129(17) 0.027(2) -0.0025(15) -0.0082(16) 0.0002(15)
O3 0.028(2) 0.0216(19) 0.0110(17) 0.0006(14) 0.0018(15) -0.0041(16)
O4 0.0189(19) 0.0191(18) 0.0118(16) -0.0050(14) 0.0026(14) -0.0040(15)
P2 0.0166(7) 0.0125(6) 0.0113(6) -0.0005(5) 0.0000(5) -0.0001(5)
O5 0.026(2) 0.0104(17) 0.0161(18) 0.0004(13) -0.0035(15) -0.0018(14)
O6 0.0174(19) 0.0146(17) 0.0221(19) 0.0044(15) -0.0014(15) -0.0013(15)
C1 0.017(3) 0.009(2) 0.015(2) 0.0027(18) 0.0021(19) 0.0013(19)
O7 0.037(3) 0.0067(17) 0.023(2) -0.0025(15) 0.0035(17) -0.0064(16)
C2 0.025(3) 0.015(2) 0.014(2) -0.0018(19) -0.001(2) 0.006(2)
N1 0.019(2) 0.028(2) 0.016(2) -0.0040(19) 0.0045(17) -0.005(2)
C3 0.024(3) 0.053(4) 0.035(4) -0.014(3) 0.002(3) -0.004(3)
N2 0.025(3) 0.078(4) 0.026(3) -0.001(3) -0.004(2) -0.005(3)
C4 0.028(4) 0.061(4) 0.036(4) 0.025(3) 0.007(3) 0.023(3)
C5 0.036(4) 0.028(3) 0.035(3) 0.009(3) 0.010(3) 0.014(3)
O8 0.0145(19) 0.0198(18) 0.0255(19) -0.0042(15) -0.0028(15) 0.0006(15)
C6 0.019(3) 0.024(3) 0.015(2) 0.003(2) 0.000(2) 0.000(2)
O9 0.019(2) 0.026(2) 0.025(2) -0.0071(16) 0.0010(16) 0.0002(16)
O10 0.034(3) 0.034(3) 0.027(2) 0.006(2) -0.0054(19) 0.005(2)

loop_
_atom_type_symbol
_atom_type_description
_atom_type_scat_dispersion_real
_atom_type_scat_dispersion_imag
_atom_type_scat_source
C C 0.0033 0.0016 'International Tables Vol C Tables 4.2.6.8 and 6.1.1.4'
H H 0.0000 0.0000 'International Tables Vol C Tables 4.2.6.8 and 6.1.1.4'
O O 0.0106 0.0060 'International Tables Vol C Tables 4.2.6.8 and 6.1.1.4'
Cd Cd -0.8075 1.2024 'International Tables Vol C Tables 4.2.6.8 and 6.1.1.4'
N N 0.0061 0.0033 'International Tables Vol C Tables 4.2.6.8 and 6.1.1.4'
P P 0.1023 0.0942 'International Tables Vol C Tables 4.2.6.8 and 6.1.1.4'

loop_
_geom_angle_atom_site_label_1
_geom_angle_atom_site_label_2
_geom_angle_atom_site_label_3
_geom_angle
_geom_angle_site_symmetry_1
_geom_angle_site_symmetry_3
O6 Cd1 O1 129.10(14) 7_556 .
O6 Cd1 O4 128.83(14) 7_556 .
O1 Cd1 O4 88.39(14) . .
O6 Cd1 O8 120.24(14) 7_556 .
O1 Cd1 O8 101.06(15) . .
O4 Cd1 O8 73.79(13) . .
O6 Cd1 O9 89.47(14) 7_556 .
O1 Cd1 O9 78.16(14) . .
O4 Cd1 O9 136.86(13) . .
O8 Cd1 O9 69.06(13) . .
O2 Cd2 O5 86.17(14) . .
O2 Cd2 O3 91.58(14) . 4_546
O5 Cd2 O3 170.29(14) . 4_546
O2 Cd2 O4 108.86(14) . 7_546
O5 Cd2 O4 99.14(14) . 7_546
O3 Cd2 O4 90.53(13) 4_546 7_546
O2 Cd2 O8 172.96(14) . 7_546
O5 Cd2 O8 86.81(14) . 7_546
O3 Cd2 O8 95.29(14) 4_546 7_546
O4 Cd2 O8 72.68(14) 7_546 7_546
O2 Cd2 O10 100.32(16) . .
O5 Cd2 O10 88.09(16) . .
O3 Cd2 O10 83.02(15) 4_546 .
O4 Cd2 O10 150.28(16) 7_546 .
O8 Cd2 O10 79.06(16) 7_546 .
P1 O1 Cd1 119.7(2) . .
O2 P1 O3 109.8(2) . .
O2 P1 O1 113.4(2) . .
O3 P1 O1 111.4(2) . .
O2 P1 C1 108.3(2) . .
O3 P1 C1 108.7(2) . .
O1 P1 C1 105.0(2) . .
P1 O2 Cd2 137.2(2) . .
P1 O3 Cd2 135.4(2) . 4_556
P2 O4 Cd2 130.6(2) . 7_546
P2 O4 Cd1 120.52(19) . .
Cd2 O4 Cd1 108.80(15) 7_546 .
O5 P2 O4 114.6(2) . .
O5 P2 O6 108.7(2) . .
O4 P2 O6 111.8(2) . .
O5 P2 C1 110.6(2) . .
O4 P2 C1 103.2(2) . .
O6 P2 C1 107.7(2) . .
P2 O5 Cd2 127.3(2) . .
P2 O6 Cd1 129.5(2) . 7_556
O7 C1 C2 114.0(4) . .
O7 C1 P2 99.9(3) . .
C2 C1 P2 115.0(4) . .
O7 C1 P1 111.9(4) . .
C2 C1 P1 106.0(3) . .
P2 C1 P1 110.2(3) . .
C1 O7 H7 122(6) . .
N1 C2 C1 116.1(4) . .
N1 C2 H2A 108.3 . .
C1 C2 H2A 108.3 . .
N1 C2 H2B 108.3 . .
C1 C2 H2B 108.3 . .
H2A C2 H2B 107.4 . .
C3 N1 C5 108.2(6) . .
C3 N1 C2 123.6(6) . .
C5 N1 C2 128.2(5) . .
N2 C3 N1 108.3(7) . .
N2 C3 H3A 125.9 . .
N1 C3 H3A 125.9 . .
C3 N2 C4 110.1(6) . .
C3 N2 H2C 124.9 . .
C4 N2 H2C 124.9 . .
C5 C4 N2 105.9(6) . .
C5 C4 H4A 127.0 . .
N2 C4 H4A 127.0 . .
N1 C5 C4 107.5(7) . .
N1 C5 H5A 126.3 . .
C4 C5 H5A 126.3 . .
C6 O8 Cd1 120.9(3) . .
C6 O8 Cd2 131.8(4) . 7_546
Cd1 O8 Cd2 103.30(15) . 7_546
O9 C6 O8 126.3(5) 5_656 .
O9 C6 C6 117.7(6) 5_656 5_656
O8 C6 C6 116.1(6) . 5_656
C6 O9 Cd1 115.8(4) 5_656 .
Cd2 O10 H10A 105(6) . .
Cd2 O10 H10B 103(7) . .
H10A O10 H10B 121(8) . .

loop_
_geom_bond_atom_site_label_1
_geom_bond_atom_site_label_2
_geom_bond_distance
_geom_bond_site_symmetry_2
Cd1 O6 2.154(4) 7_556
Cd1 O1 2.220(4) .
Cd1 O4 2.291(4) .
Cd1 O8 2.315(4) .
Cd1 O9 2.444(4) .
Cd2 O2 2.213(4) .
Cd2 O5 2.232(4) .
Cd2 O3 2.251(4) 4_546
Cd2 O4 2.260(3) 7_546
Cd2 O8 2.403(4) 7_546
Cd2 O10 2.429(5) .
O1 P1 1.528(4) .
P1 O2 1.510(4) .
P1 O3 1.523(4) .
P1 C1 1.873(5) .
O3 Cd2 2.251(4) 4_556
O4 P2 1.526(4) .
O4 Cd2 2.260(3) 7_546
P2 O5 1.500(4) .
P2 O6 1.533(4) .
P2 C1 1.857(5) .
O6 Cd1 2.154(4) 7_556
C1 O7 1.442(6) .
C1 C2 1.526(7) .
O7 H7 0.76(7) .
C2 N1 1.477(7) .
C2 H2A 0.9700 .
C2 H2B 0.9700 .
N1 C3 1.346(8) .
N1 C5 1.359(8) .
C3 N2 1.303(10) .
C3 H3A 0.9300 .
N2 C4 1.366(11) .
N2 H2C 0.8600 .
C4 C5 1.363(10) .
C4 H4A 0.9300 .
C5 H5A 0.9300 .
O8 C6 1.250(7) .
O8 Cd2 2.403(4) 7_546
C6 O9 1.245(7) 5_656
C6 C6 1.573(11) 5_656
O9 C6 1.245(7) 5_656
O10 H10A 0.82(9) .
O10 H10B 0.75(9) .
